data_7013273
loop_
_publ_author_name
'Richard L. Cordiner'
'Deborah Corcoran'
'Dmitri S. Yufit'
'Andr\'es E. Goeta'
'Judith A. K. Howard'
'Paul J. Low'

_publ_section_title
;
 Cyanoacetylenes and cyanoacetylides: versatile ligands in
 organometallic chemistry
;
_journal_issue 18
_journal_name_full 'Dalton Trans.'
_journal_page_first 3541
_journal_page_last 3549
_journal_paper_doi 10.1039/b306089f
_journal_year 2003
_chemical_formula_sum 'C81 H66 Cl4 Co2 F6 N O4 P5 Ru'
_chemical_formula_weight 1746.93
_space_group_IT_number 2
_symmetry_cell_setting triclinic
_symmetry_space_group_name_Hall '-P 1'
_symmetry_space_group_name_H-M 'P -1'
_atom_sites_solution_hydrogens geom
_atom_sites_solution_primary direct
_atom_sites_solution_secondary difmap
_audit_creation_method SHELXL-97
_cell_angle_alpha 71.121(3)
_cell_angle_beta 76.244(2)
_cell_angle_gamma 73.405(2)
_cell_formula_units_Z 2
_cell_length_a 11.7464(7)
_cell_length_b 17.3929(10)
_cell_length_c 21.8925(13)
_cell_measurement_reflns_used 884
_cell_measurement_temperature 120(2)
_cell_measurement_theta_max 21.20
_cell_measurement_theta_min 10.21
_cell_volume 4003.4(4)
_diffrn_ambient_temperature 120(2)
_diffrn_measured_fraction_theta_full 0.990
_diffrn_measured_fraction_theta_max 0.990
_diffrn_measurement_device_type 'Bruker SMART-1K CCD Diffractometer'
_diffrn_measurement_method '\w scans'
_diffrn_radiation_monochromator graphite
_diffrn_radiation_source 'fine-focus sealed tube'
_diffrn_radiation_type MoK\a
_diffrn_radiation_wavelength 0.71073
_diffrn_reflns_av_R_equivalents 0.0386
_diffrn_reflns_av_sigmaI/netI 0.0544
_diffrn_reflns_limit_h_max 15
_diffrn_reflns_limit_h_min -15
_diffrn_reflns_limit_k_max 23
_diffrn_reflns_limit_k_min -23
_diffrn_reflns_limit_l_max 29
_diffrn_reflns_limit_l_min -29
_diffrn_reflns_number 46232
_diffrn_reflns_theta_full 28.28
_diffrn_reflns_theta_max 28.28
_diffrn_reflns_theta_min 1.00
_diffrn_standards_decay_% 0
_diffrn_standards_number 0
_exptl_absorpt_coefficient_mu 0.892
_exptl_absorpt_correction_type none
_exptl_crystal_colour colourless
_exptl_crystal_density_diffrn 1.449
_exptl_crystal_density_method 'not measured'
_exptl_crystal_description plate
_exptl_crystal_F_000 1772
_exptl_crystal_size_max 0.20
_exptl_crystal_size_mid 0.16
_exptl_crystal_size_min 0.04
_refine_diff_density_max 2.209
_refine_diff_density_min -1.511
_refine_diff_density_rms 0.131
_refine_ls_extinction_method none
_refine_ls_goodness_of_fit_ref 1.063
_refine_ls_hydrogen_treatment constr
_refine_ls_matrix_type full
_refine_ls_number_parameters 941
_refine_ls_number_reflns 19669
_refine_ls_number_restraints 4
_refine_ls_restrained_S_all 1.066
_refine_ls_R_factor_all 0.0706
_refine_ls_R_factor_gt 0.0525
_refine_ls_shift/su_max 0.002
_refine_ls_shift/su_mean 0.000
_refine_ls_structure_factor_coef Fsqd
_refine_ls_weighting_details 'calc w=1/[\s^2^(Fo^2^)+(0.0670P)^2^+8.4945P] where P=(Fo^2^+2Fc^2^)/3'
_refine_ls_weighting_scheme calc
_refine_ls_wR_factor_gt 0.1360
_refine_ls_wR_factor_ref 0.1486
_reflns_number_gt 15526
_reflns_number_total 19669
_reflns_threshold_expression >2sigma(I)
_cod_data_source_file b306089f.txt
_cod_data_source_block 5
_cod_original_sg_symbol_H-M P-1
_cod_database_code 7013273

loop_
_symmetry_equiv_pos_as_xyz
'x, y, z'
'-x, -y, -z'

loop_
_atom_site_label
_atom_site_type_symbol
_atom_site_fract_x
_atom_site_fract_y
_atom_site_fract_z
_atom_site_U_iso_or_equiv
_atom_site_adp_type
_atom_site_occupancy
_atom_site_symmetry_multiplicity
_atom_site_calc_flag
_atom_site_refinement_flags
_atom_site_disorder_assembly
_atom_site_disorder_group
Ru1 Ru 0.51820(2) 0.671222(16) 0.347651(13) 0.01354(7) Uani 1 1 d . . .
Co1 Co 0.80027(4) 0.91761(3) 0.19554(2) 0.01745(11) Uani 1 1 d . . .
Co2 Co 0.66406(4) 0.96898(3) 0.11256(2) 0.01771(11) Uani 1 1 d . . .
P1 P 0.59104(8) 0.57584(5) 0.28479(4) 0.01695(18) Uani 1 1 d . . .
P2 P 0.31491(8) 0.71355(6) 0.33697(4) 0.01662(17) Uani 1 1 d . . .
P3 P 0.68427(8) 0.98850(6) 0.26786(4) 0.01730(18) Uani 1 1 d . . .
P4 P 0.53788(8) 1.06436(6) 0.15876(5) 0.01776(18) Uani 1 1 d . . .
N1 N 0.5676(3) 0.76348(18) 0.26896(14) 0.0169(6) Uani 1 1 d . . .
C2 C 0.6163(3) 0.8112(2) 0.22881(17) 0.0162(6) Uani 1 1 d . . .
C3 C 0.6824(3) 0.8665(2) 0.18404(17) 0.0166(6) Uani 1 1 d . . .
C4 C 0.7793(3) 0.8635(2) 0.13399(17) 0.0183(7) Uani 1 1 d . . .
C5 C 0.5300(3) 1.0255(2) 0.24805(18) 0.0199(7) Uani 1 1 d . . .
H5A H 0.4886 0.9800 0.2650 0.024 Uiso 1 1 calc R . .
H5B H 0.4852 1.0697 0.2682 0.024 Uiso 1 1 calc R . .
C6 C 0.8880(3) 0.8278(3) 0.2453(2) 0.0272(8) Uani 1 1 d . . .
O6 O 0.9392(3) 0.7658(2) 0.27496(18) 0.0441(8) Uani 1 1 d . . .
C7 C 0.9110(4) 0.9738(3) 0.1457(2) 0.0267(8) Uani 1 1 d . . .
O7 O 0.9808(3) 1.0067(2) 0.10909(17) 0.0443(8) Uani 1 1 d . . .
C8 C 0.7459(4) 1.0285(2) 0.04159(19) 0.0261(8) Uani 1 1 d . . .
O8 O 0.8018(3) 1.0636(2) -0.00353(16) 0.0425(8) Uani 1 1 d . . .
C9 C 0.5574(4) 0.9457(2) 0.07831(19) 0.0246(8) Uani 1 1 d . . .
O9 O 0.4889(3) 0.9262(2) 0.06078(16) 0.0396(8) Uani 1 1 d . . .
C11 C 0.8612(3) 0.8052(2) 0.09915(17) 0.0191(7) Uani 1 1 d . . .
C12 C 0.8533(4) 0.7223(3) 0.1167(2) 0.0345(10) Uani 1 1 d . . .
H12 H 0.7941 0.7038 0.1505 0.041 Uiso 1 1 calc R . .
C13 C 0.9340(5) 0.6667(3) 0.0837(3) 0.0464(13) Uani 1 1 d . . .
H13 H 0.9284 0.6113 0.0960 0.056 Uiso 1 1 calc R . .
C14 C 1.0220(4) 0.6935(3) 0.0331(2) 0.0372(10) Uani 1 1 d . . .
H14 H 1.0758 0.6565 0.0113 0.045 Uiso 1 1 calc R . .
C15 C 1.0293(3) 0.7758(3) 0.0152(2) 0.0301(9) Uani 1 1 d . . .
H15 H 1.0879 0.7942 -0.0190 0.036 Uiso 1 1 calc R . .
C16 C 0.9502(3) 0.8315(3) 0.04775(19) 0.0242(8) Uani 1 1 d . . .
H16 H 0.9566 0.8868 0.0352 0.029 Uiso 1 1 calc R . .
C21 C 0.4913(3) 0.5995(2) 0.45070(17) 0.0203(7) Uani 1 1 d . . .
H21 H 0.4391 0.5599 0.4706 0.024 Uiso 1 1 calc R . .
C22 C 0.6167(3) 0.5800(2) 0.42584(17) 0.0188(7) Uani 1 1 d . . .
H22 H 0.6649 0.5243 0.4243 0.023 Uiso 1 1 calc R . .
C23 C 0.6613(3) 0.6536(2) 0.40590(18) 0.0207(7) Uani 1 1 d . . .
H23 H 0.7450 0.6576 0.3884 0.025 Uiso 1 1 calc R . .
C24 C 0.5632(4) 0.7196(2) 0.41938(18) 0.0227(8) Uani 1 1 d . . .
H24 H 0.5680 0.7772 0.4125 0.027 Uiso 1 1 calc R . .
C25 C 0.4591(3) 0.6872(2) 0.44735(18) 0.0227(7) Uani 1 1 d . . .
H25 H 0.3801 0.7180 0.4638 0.027 Uiso 1 1 calc R . .
C31 C 0.6036(4) 0.6065(2) 0.19539(18) 0.0231(7) Uani 1 1 d . . .
C32 C 0.6801(4) 0.5521(3) 0.1595(2) 0.0350(10) Uani 1 1 d . . .
H32 H 0.7252 0.5013 0.1810 0.042 Uiso 1 1 calc R . .
C33 C 0.6884(6) 0.5744(3) 0.0917(2) 0.0481(13) Uani 1 1 d . . .
H33 H 0.7396 0.5387 0.0680 0.058 Uiso 1 1 calc R . .
C34 C 0.6204(6) 0.6499(3) 0.0594(2) 0.0491(14) Uani 1 1 d . . .
H34 H 0.6254 0.6641 0.0142 0.059 Uiso 1 1 calc R . .
C35 C 0.5459(5) 0.7036(3) 0.0940(2) 0.0383(10) Uani 1 1 d . . .
H35 H 0.5014 0.7544 0.0721 0.046 Uiso 1 1 calc R . .
C36 C 0.5370(4) 0.6821(3) 0.1617(2) 0.0275(8) Uani 1 1 d . . .
H36 H 0.4859 0.7187 0.1848 0.033 Uiso 1 1 calc R . .
C41 C 0.7489(3) 0.5255(2) 0.29310(18) 0.0208(7) Uani 1 1 d . . .
C42 C 0.7967(4) 0.4395(2) 0.3078(2) 0.0283(8) Uani 1 1 d . . .
H42 H 0.7467 0.4036 0.3147 0.034 Uiso 1 1 calc R . .
C43 C 0.9178(4) 0.4069(3) 0.3124(2) 0.0348(10) Uani 1 1 d . . .
H43 H 0.9479 0.3495 0.3227 0.042 Uiso 1 1 calc R . .
C44 C 0.9945(4) 0.4592(3) 0.3019(2) 0.0376(10) Uani 1 1 d . . .
H44 H 1.0755 0.4370 0.3051 0.045 Uiso 1 1 calc R . .
C45 C 0.9490(4) 0.5451(3) 0.2866(2) 0.0355(10) Uani 1 1 d . . .
H45 H 1.0000 0.5805 0.2792 0.043 Uiso 1 1 calc R . .
C46 C 0.8270(3) 0.5781(3) 0.2824(2) 0.0277(8) Uani 1 1 d . . .
H46 H 0.7972 0.6356 0.2723 0.033 Uiso 1 1 calc R . .
C51 C 0.5158(3) 0.4890(2) 0.30974(18) 0.0208(7) Uani 1 1 d . . .
C52 C 0.5169(3) 0.4345(2) 0.37302(19) 0.0227(7) Uani 1 1 d . . .
H52 H 0.5620 0.4395 0.4006 0.027 Uiso 1 1 calc R . .
C53 C 0.4510(4) 0.3728(2) 0.3949(2) 0.0278(8) Uani 1 1 d . . .
H53 H 0.4537 0.3362 0.4366 0.033 Uiso 1 1 calc R . .
C54 C 0.3817(4) 0.3660(2) 0.3548(2) 0.0293(9) Uani 1 1 d . . .
H54 H 0.3365 0.3255 0.3698 0.035 Uiso 1 1 calc R . .
C55 C 0.3797(4) 0.4190(3) 0.2926(2) 0.0316(9) Uani 1 1 d . . .
H55 H 0.3327 0.4143 0.2659 0.038 Uiso 1 1 calc R . .
C56 C 0.4475(3) 0.4800(2) 0.2693(2) 0.0251(8) Uani 1 1 d . . .
H56 H 0.4470 0.5146 0.2268 0.030 Uiso 1 1 calc R . .
C61 C 0.2633(3) 0.7271(3) 0.26064(19) 0.0246(8) Uani 1 1 d . . .
C62 C 0.2265(4) 0.6660(3) 0.2469(2) 0.0365(10) Uani 1 1 d . . .
H62 H 0.2227 0.6154 0.2782 0.044 Uiso 1 1 calc R . .
C63 C 0.1955(5) 0.6813(5) 0.1853(3) 0.0591(17) Uani 1 1 d . . .
H63 H 0.1704 0.6408 0.1760 0.071 Uiso 1 1 calc R . .
C64 C 0.2019(5) 0.7568(5) 0.1381(3) 0.0628(18) Uani 1 1 d . . .
H64 H 0.1816 0.7661 0.0973 0.075 Uiso 1 1 calc R . .
C65 C 0.2380(5) 0.8176(4) 0.1513(2) 0.0527(14) Uani 1 1 d . . .
H65 H 0.2418 0.8681 0.1197 0.063 Uiso 1 1 calc R . .
C66 C 0.2688(4) 0.8031(3) 0.2124(2) 0.0370(10) Uani 1 1 d . . .
H66 H 0.2934 0.8440 0.2213 0.044 Uiso 1 1 calc R . .
C71 C 0.2256(3) 0.6477(2) 0.40299(18) 0.0196(7) Uani 1 1 d . . .
C72 C 0.1533(4) 0.6771(3) 0.45546(19) 0.0264(8) Uani 1 1 d . . .
H72 H 0.1438 0.7324 0.4547 0.032 Uiso 1 1 calc R . .
C73 C 0.0957(4) 0.6243(3) 0.5087(2) 0.0333(9) Uani 1 1 d . . .
H73 H 0.0476 0.6447 0.5430 0.040 Uiso 1 1 calc R . .
C74 C 0.1097(4) 0.5418(3) 0.5110(2) 0.0314(9) Uani 1 1 d . . .
H74 H 0.0718 0.5066 0.5467 0.038 Uiso 1 1 calc R . .
C75 C 0.1813(4) 0.5119(3) 0.4591(2) 0.0307(9) Uani 1 1 d . . .
H75 H 0.1899 0.4568 0.4598 0.037 Uiso 1 1 calc R . .
C76 C 0.2397(3) 0.5641(2) 0.4064(2) 0.0248(8) Uani 1 1 d . . .
H76 H 0.2893 0.5430 0.3728 0.030 Uiso 1 1 calc R . .
C81 C 0.2427(3) 0.8182(2) 0.34740(18) 0.0200(7) Uani 1 1 d . . .
C82 C 0.3061(3) 0.8684(2) 0.35742(18) 0.0211(7) Uani 1 1 d . . .
H82 H 0.3881 0.8490 0.3590 0.025 Uiso 1 1 calc R . .
C83 C 0.2478(3) 0.9474(2) 0.3651(2) 0.0269(8) Uani 1 1 d . . .
H83 H 0.2910 0.9803 0.3720 0.032 Uiso 1 1 calc R . .
C84 C 0.1263(4) 0.9772(3) 0.3626(2) 0.0302(9) Uani 1 1 d . . .
H84 H 0.0878 1.0300 0.3676 0.036 Uiso 1 1 calc R . .
C85 C 0.0614(4) 0.9278(3) 0.3525(2) 0.0313(9) Uani 1 1 d . . .
H85 H -0.0205 0.9476 0.3509 0.038 Uiso 1 1 calc R . .
C86 C 0.1192(3) 0.8489(2) 0.3447(2) 0.0272(8) Uani 1 1 d . . .
H86 H 0.0757 0.8163 0.3378 0.033 Uiso 1 1 calc R . .
C91 C 0.7266(3) 1.0810(2) 0.27034(18) 0.0207(7) Uani 1 1 d . . .
C92 C 0.8481(3) 1.0833(2) 0.25451(19) 0.0244(8) Uani 1 1 d . . .
H92 H 0.9044 1.0398 0.2409 0.029 Uiso 1 1 calc R . .
C93 C 0.8863(4) 1.1497(3) 0.2589(2) 0.0311(9) Uani 1 1 d . . .
H93 H 0.9675 1.1505 0.2484 0.037 Uiso 1 1 calc R . .
C94 C 0.8025(4) 1.2148(3) 0.2788(2) 0.0335(9) Uani 1 1 d . . .
H94 H 0.8276 1.2596 0.2814 0.040 Uiso 1 1 calc R . .
C95 C 0.6812(4) 1.2134(3) 0.2949(2) 0.0347(10) Uani 1 1 d . . .
H95 H 0.6252 1.2576 0.3078 0.042 Uiso 1 1 calc R . .
C96 C 0.6435(3) 1.1463(3) 0.2919(2) 0.0283(8) Uani 1 1 d . . .
H96 H 0.5626 1.1447 0.3043 0.034 Uiso 1 1 calc R . .
C101 C 0.6585(3) 0.9351(2) 0.35573(18) 0.0207(7) Uani 1 1 d . . .
C102 C 0.7545(4) 0.8781(3) 0.3852(2) 0.0266(8) Uani 1 1 d . . .
H102 H 0.8283 0.8641 0.3594 0.032 Uiso 1 1 calc R . .
C103 C 0.7407(4) 0.8424(3) 0.4524(2) 0.0331(9) Uani 1 1 d . . .
H103 H 0.8058 0.8055 0.4713 0.040 Uiso 1 1 calc R . .
C104 C 0.6318(4) 0.8611(3) 0.4915(2) 0.0336(10) Uani 1 1 d . . .
H104 H 0.6229 0.8365 0.5364 0.040 Uiso 1 1 calc R . .
C105 C 0.5354(4) 0.9170(3) 0.4630(2) 0.0317(9) Uani 1 1 d . . .
H105 H 0.4613 0.9293 0.4891 0.038 Uiso 1 1 calc R . .
C106 C 0.5487(3) 0.9546(3) 0.39613(19) 0.0254(8) Uani 1 1 d . . .
H106 H 0.4841 0.9932 0.3779 0.030 Uiso 1 1 calc R . .
C111 C 0.5637(3) 1.1685(2) 0.14266(19) 0.0224(7) Uani 1 1 d . . .
C112 C 0.6783(4) 1.1844(3) 0.1186(2) 0.0319(9) Uani 1 1 d . . .
H112 H 0.7412 1.1434 0.1057 0.038 Uiso 1 1 calc R . .
C113 C 0.6992(5) 1.2609(3) 0.1138(3) 0.0445(12) Uani 1 1 d . . .
H113 H 0.7761 1.2706 0.0983 0.053 Uiso 1 1 calc R . .
C114 C 0.6052(5) 1.3230(3) 0.1322(3) 0.0479(13) Uani 1 1 d . . .
H114 H 0.6191 1.3745 0.1285 0.057 Uiso 1 1 calc R . .
C115 C 0.4901(4) 1.3081(3) 0.1562(2) 0.0391(11) Uani 1 1 d . . .
H115 H 0.4271 1.3497 0.1683 0.047 Uiso 1 1 calc R . .
C116 C 0.4701(4) 1.2312(3) 0.1618(2) 0.0289(8) Uani 1 1 d . . .
H116 H 0.3937 1.2210 0.1786 0.035 Uiso 1 1 calc R . .
C121 C 0.3841(3) 1.0864(2) 0.14376(18) 0.0202(7) Uani 1 1 d . . .
C122 C 0.3550(4) 1.1424(3) 0.0845(2) 0.0303(9) Uani 1 1 d . . .
H122 H 0.4119 1.1704 0.0558 0.036 Uiso 1 1 calc R . .
C123 C 0.2421(4) 1.1569(3) 0.0678(2) 0.0377(11) Uani 1 1 d . . .
H123 H 0.2230 1.1947 0.0285 0.045 Uiso 1 1 calc R . .
C124 C 0.1583(4) 1.1144(3) 0.1105(2) 0.0357(10) Uani 1 1 d . . .
H124 H 0.0821 1.1245 0.1001 0.043 Uiso 1 1 calc R . .
C125 C 0.1872(4) 1.0571(3) 0.1684(2) 0.0325(9) Uani 1 1 d . . .
H125 H 0.1314 1.0274 0.1961 0.039 Uiso 1 1 calc R . .
C126 C 0.2996(3) 1.0435(3) 0.18563(19) 0.0250(8) Uani 1 1 d . . .
H126 H 0.3180 1.0058 0.2251 0.030 Uiso 1 1 calc R . .
P5 P 0.20558(8) 0.20260(6) 0.33621(5) 0.0226(2) Uani 1 1 d . . .
F1 F 0.2154(3) 0.28328(16) 0.27505(14) 0.0411(6) Uani 1 1 d . . .
F2 F 0.2545(2) 0.14371(16) 0.28783(13) 0.0348(6) Uani 1 1 d . . .
F3 F 0.1953(3) 0.12282(16) 0.39721(13) 0.0395(6) Uani 1 1 d . . .
F4 F 0.1570(2) 0.26170(16) 0.38454(14) 0.0384(6) Uani 1 1 d . . .
F5 F 0.3415(2) 0.19342(17) 0.34441(14) 0.0383(6) Uani 1 1 d . . .
F6 F 0.0699(2) 0.21096(16) 0.32770(15) 0.0397(6) Uani 1 1 d . . .
C131 C 0.8775(5) 0.1231(4) 0.4509(4) 0.0633(17) Uani 1 1 d . . .
H13A H 0.9141 0.1124 0.4890 0.076 Uiso 1 1 calc R . .
H13B H 0.9400 0.1292 0.4128 0.076 Uiso 1 1 calc R . .
Cl1 Cl 0.76843(16) 0.21660(10) 0.44327(8) 0.0646(4) Uani 1 1 d . . .
Cl2 Cl 0.82073(16) 0.03683(10) 0.45846(9) 0.0706(5) Uani 1 1 d . . .
C132 C 0.0797(12) 1.3398(8) 0.1499(7) 0.0887(7) Uiso 0.67 1 d P . .
Cl3 Cl -0.0645(3) 1.3660(2) 0.13258(17) 0.0887(7) Uiso 0.67 1 d P A .
Cl41 Cl 0.1630(9) 1.3695(7) 0.0787(5) 0.0887(7) Uiso 0.220(3) 1 d P A 1
Cl42 Cl 0.1698(4) 1.4124(3) 0.1082(3) 0.0887(7) Uiso 0.450(3) 1 d P A 2
C133 C 0.2749(13) 1.5141(14) 0.0593(6) 0.0807(15) Uiso 0.33 1 d PD . .
Cl51 Cl 0.2339(10) 1.5030(7) 0.1426(5) 0.0807(15) Uiso 0.180(2) 1 d PD B 1
Cl61 Cl 0.4125(9) 1.5227(7) 0.0284(6) 0.0807(15) Uiso 0.180(2) 1 d PD . 1
Cl52 Cl 0.1799(11) 1.4653(9) 0.1194(6) 0.0807(15) Uiso 0.150(2) 1 d PD B 3
Cl62 Cl 0.3894(11) 1.5500(9) 0.0687(7) 0.0807(15) Uiso 0.150(2) 1 d PD B 3

loop_
_atom_site_aniso_label
_atom_site_aniso_U_11
_atom_site_aniso_U_22
_atom_site_aniso_U_33
_atom_site_aniso_U_23
_atom_site_aniso_U_13
_atom_site_aniso_U_12
Ru1 0.01492(12) 0.01210(13) 0.01306(13) -0.00124(10) -0.00262(9) -0.00449(9)
Co1 0.0149(2) 0.0188(2) 0.0190(2) -0.00470(19) -0.00150(17) -0.00586(18)
Co2 0.0186(2) 0.0174(2) 0.0148(2) -0.00035(18) -0.00189(17) -0.00583(18)
P1 0.0201(4) 0.0143(4) 0.0157(4) -0.0029(3) -0.0024(3) -0.0045(3)
P2 0.0163(4) 0.0161(4) 0.0172(4) -0.0024(3) -0.0042(3) -0.0046(3)
P3 0.0142(4) 0.0197(4) 0.0182(4) -0.0043(3) -0.0023(3) -0.0054(3)
P4 0.0147(4) 0.0185(4) 0.0178(4) -0.0012(3) -0.0022(3) -0.0051(3)
N1 0.0167(13) 0.0166(14) 0.0169(14) -0.0035(11) -0.0025(11) -0.0046(11)
C2 0.0156(15) 0.0168(16) 0.0169(16) -0.0055(13) -0.0046(12) -0.0022(12)
C3 0.0152(15) 0.0187(17) 0.0168(16) -0.0025(13) -0.0047(12) -0.0060(13)
C4 0.0193(16) 0.0176(17) 0.0161(17) 0.0004(13) -0.0036(13) -0.0066(13)
C5 0.0161(15) 0.0240(18) 0.0199(18) -0.0041(14) -0.0024(13) -0.0076(13)
C6 0.0229(18) 0.030(2) 0.031(2) -0.0120(17) -0.0088(16) -0.0025(16)
O6 0.0455(19) 0.0320(18) 0.051(2) -0.0089(16) -0.0265(17) 0.0092(15)
C7 0.0268(19) 0.033(2) 0.026(2) -0.0130(17) -0.0009(16) -0.0140(17)
O7 0.0395(18) 0.061(2) 0.0404(19) -0.0168(17) 0.0121(15) -0.0348(17)
C8 0.0271(19) 0.0241(19) 0.023(2) -0.0003(15) -0.0047(15) -0.0056(15)
O8 0.0427(18) 0.045(2) 0.0275(17) 0.0064(14) 0.0029(14) -0.0171(16)
C9 0.0302(19) 0.0201(18) 0.0201(19) 0.0010(15) -0.0081(15) -0.0045(15)
O9 0.0474(19) 0.0386(18) 0.0410(19) -0.0055(15) -0.0228(15) -0.0156(15)
C11 0.0182(16) 0.0228(18) 0.0161(17) -0.0040(14) -0.0035(13) -0.0052(13)
C12 0.036(2) 0.027(2) 0.037(2) -0.0088(18) 0.0069(18) -0.0108(18)
C13 0.052(3) 0.025(2) 0.059(3) -0.021(2) 0.011(2) -0.011(2)
C14 0.036(2) 0.040(3) 0.037(3) -0.020(2) 0.0006(19) -0.0034(19)
C15 0.0199(18) 0.046(3) 0.025(2) -0.0131(18) 0.0021(15) -0.0088(17)
C16 0.0249(18) 0.028(2) 0.0212(19) -0.0065(15) -0.0022(14) -0.0096(15)
C21 0.0223(17) 0.0215(18) 0.0144(17) 0.0008(13) -0.0028(13) -0.0079(14)
C22 0.0226(17) 0.0161(16) 0.0152(17) -0.0003(13) -0.0074(13) -0.0015(13)
C23 0.0209(17) 0.0235(18) 0.0191(18) -0.0012(14) -0.0080(13) -0.0087(14)
C24 0.033(2) 0.0182(17) 0.0215(19) -0.0056(14) -0.0117(15) -0.0071(15)
C25 0.0265(18) 0.0254(19) 0.0147(17) -0.0053(14) -0.0053(14) -0.0021(15)
C31 0.033(2) 0.0198(18) 0.0171(18) -0.0051(14) -0.0005(15) -0.0105(15)
C32 0.051(3) 0.029(2) 0.022(2) -0.0077(17) -0.0009(18) -0.0070(19)
C33 0.078(4) 0.039(3) 0.022(2) -0.014(2) 0.001(2) -0.006(3)
C34 0.089(4) 0.042(3) 0.013(2) -0.0043(19) -0.007(2) -0.015(3)
C35 0.060(3) 0.029(2) 0.022(2) 0.0003(17) -0.011(2) -0.009(2)
C36 0.035(2) 0.026(2) 0.022(2) -0.0056(16) -0.0032(16) -0.0101(17)
C41 0.0213(17) 0.0202(18) 0.0181(18) -0.0041(14) -0.0010(13) -0.0035(14)
C42 0.030(2) 0.0203(19) 0.033(2) -0.0078(16) -0.0024(16) -0.0045(16)
C43 0.030(2) 0.027(2) 0.042(3) -0.0106(19) -0.0067(18) 0.0036(17)
C44 0.024(2) 0.041(3) 0.043(3) -0.012(2) -0.0036(18) -0.0001(18)
C45 0.0232(19) 0.040(2) 0.044(3) -0.015(2) 0.0028(18) -0.0114(18)
C46 0.0226(18) 0.0232(19) 0.033(2) -0.0071(17) 0.0019(16) -0.0054(15)
C51 0.0244(17) 0.0174(17) 0.0229(19) -0.0078(14) -0.0040(14) -0.0057(14)
C52 0.0291(19) 0.0196(18) 0.0221(19) -0.0070(15) -0.0035(15) -0.0087(15)
C53 0.035(2) 0.0192(19) 0.029(2) -0.0062(16) -0.0013(17) -0.0101(16)
C54 0.035(2) 0.0216(19) 0.037(2) -0.0132(17) -0.0012(17) -0.0131(16)
C55 0.030(2) 0.037(2) 0.038(2) -0.0187(19) -0.0073(18) -0.0123(18)
C56 0.0279(19) 0.026(2) 0.024(2) -0.0099(16) -0.0055(15) -0.0065(15)
C61 0.0203(17) 0.033(2) 0.0202(19) -0.0054(16) -0.0078(14) -0.0032(15)
C62 0.030(2) 0.053(3) 0.035(2) -0.018(2) -0.0084(18) -0.013(2)
C63 0.052(3) 0.103(5) 0.046(3) -0.035(3) -0.016(3) -0.030(3)
C64 0.050(3) 0.109(5) 0.027(3) -0.012(3) -0.023(2) -0.008(3)
C65 0.052(3) 0.063(4) 0.028(3) 0.002(2) -0.017(2) 0.003(3)
C66 0.037(2) 0.038(3) 0.029(2) -0.0019(19) -0.0114(18) -0.0002(19)
C71 0.0165(16) 0.0213(18) 0.0209(18) -0.0028(14) -0.0044(13) -0.0062(13)
C72 0.0281(19) 0.029(2) 0.024(2) -0.0084(16) 0.0013(15) -0.0124(16)
C73 0.030(2) 0.046(3) 0.024(2) -0.0098(19) 0.0036(16) -0.0157(19)
C74 0.0243(19) 0.037(2) 0.029(2) 0.0033(18) -0.0022(16) -0.0174(17)
C75 0.0250(19) 0.024(2) 0.041(2) -0.0030(18) -0.0042(17) -0.0104(16)
C76 0.0210(17) 0.0243(19) 0.029(2) -0.0073(16) -0.0004(15) -0.0075(15)
C81 0.0198(16) 0.0169(17) 0.0190(18) -0.0008(14) -0.0026(13) -0.0024(13)
C82 0.0167(16) 0.0188(17) 0.0251(19) -0.0035(14) -0.0025(13) -0.0037(13)
C83 0.0226(18) 0.0217(19) 0.037(2) -0.0096(17) -0.0004(16) -0.0080(15)
C84 0.0253(19) 0.0215(19) 0.041(2) -0.0105(18) -0.0020(17) -0.0022(15)
C85 0.0196(18) 0.026(2) 0.043(3) -0.0087(18) -0.0063(17) 0.0016(15)
C86 0.0210(18) 0.024(2) 0.036(2) -0.0076(17) -0.0069(16) -0.0042(15)
C91 0.0192(16) 0.0229(18) 0.0209(18) -0.0061(14) -0.0028(13) -0.0066(14)
C92 0.0217(17) 0.027(2) 0.027(2) -0.0112(16) -0.0018(15) -0.0062(15)
C93 0.0263(19) 0.034(2) 0.040(2) -0.0155(19) -0.0031(17) -0.0144(17)
C94 0.035(2) 0.029(2) 0.045(3) -0.019(2) -0.0045(19) -0.0120(18)
C95 0.032(2) 0.030(2) 0.048(3) -0.022(2) -0.0031(19) -0.0033(17)
C96 0.0196(17) 0.031(2) 0.037(2) -0.0153(18) -0.0040(16) -0.0036(15)
C101 0.0243(17) 0.0208(18) 0.0184(17) -0.0025(14) -0.0047(14) -0.0098(14)
C102 0.0249(18) 0.027(2) 0.028(2) -0.0047(16) -0.0090(15) -0.0057(15)
C103 0.041(2) 0.033(2) 0.028(2) -0.0019(18) -0.0168(18) -0.0098(19)
C104 0.054(3) 0.037(2) 0.0156(19) -0.0027(17) -0.0076(18) -0.022(2)
C105 0.038(2) 0.037(2) 0.023(2) -0.0110(18) 0.0020(17) -0.0152(19)
C106 0.0248(18) 0.029(2) 0.024(2) -0.0085(16) -0.0020(15) -0.0083(15)
C111 0.0221(17) 0.0200(18) 0.0225(19) -0.0040(15) -0.0008(14) -0.0050(14)
C112 0.028(2) 0.028(2) 0.040(2) -0.0137(19) 0.0069(17) -0.0109(17)
C113 0.041(3) 0.039(3) 0.054(3) -0.020(2) 0.019(2) -0.023(2)
C114 0.054(3) 0.031(2) 0.059(3) -0.018(2) 0.011(3) -0.020(2)
C115 0.040(2) 0.026(2) 0.047(3) -0.017(2) 0.004(2) -0.0012(19)
C116 0.0240(19) 0.029(2) 0.032(2) -0.0094(17) -0.0013(16) -0.0055(16)
C121 0.0194(16) 0.0212(18) 0.0194(18) -0.0045(14) -0.0041(13) -0.0043(14)
C122 0.0266(19) 0.034(2) 0.026(2) 0.0058(17) -0.0081(16) -0.0123(17)
C123 0.039(2) 0.041(3) 0.030(2) 0.0079(19) -0.0203(19) -0.014(2)
C124 0.026(2) 0.038(2) 0.045(3) -0.003(2) -0.0185(19) -0.0093(18)
C125 0.0231(19) 0.039(2) 0.034(2) -0.0013(19) -0.0077(17) -0.0125(17)
C126 0.0213(17) 0.030(2) 0.0227(19) -0.0028(16) -0.0067(14) -0.0074(15)
P5 0.0196(4) 0.0184(5) 0.0317(5) -0.0102(4) -0.0027(4) -0.0046(4)
F1 0.0482(16) 0.0263(13) 0.0435(16) -0.0007(12) -0.0055(12) -0.0120(12)
F2 0.0396(14) 0.0311(13) 0.0377(14) -0.0190(11) -0.0017(11) -0.0068(11)
F3 0.0520(16) 0.0276(13) 0.0355(15) -0.0030(11) -0.0041(12) -0.0128(12)
F4 0.0358(13) 0.0370(14) 0.0503(17) -0.0297(13) 0.0056(12) -0.0104(11)
F5 0.0207(11) 0.0412(15) 0.0584(18) -0.0224(13) -0.0084(11) -0.0035(10)
F6 0.0227(12) 0.0367(14) 0.0658(19) -0.0194(13) -0.0112(12) -0.0067(10)
C131 0.044(3) 0.046(3) 0.080(5) -0.010(3) 0.013(3) -0.007(3)
Cl1 0.0810(10) 0.0592(9) 0.0503(8) -0.0357(7) -0.0066(7) 0.0095(8)
Cl2 0.0688(10) 0.0573(9) 0.0770(11) -0.0279(8) 0.0260(8) -0.0211(8)

loop_
_atom_type_symbol
_atom_type_description
_atom_type_scat_dispersion_real
_atom_type_scat_dispersion_imag
_atom_type_scat_source
C C 0.0033 0.0016 'International Tables Vol C Tables 4.2.6.8 and 6.1.1.4'
H H 0.0000 0.0000 'International Tables Vol C Tables 4.2.6.8 and 6.1.1.4'
N N 0.0061 0.0033 'International Tables Vol C Tables 4.2.6.8 and 6.1.1.4'
O O 0.0106 0.0060 'International Tables Vol C Tables 4.2.6.8 and 6.1.1.4'
F F 0.0171 0.0103 'International Tables Vol C Tables 4.2.6.8 and 6.1.1.4'
P P 0.1023 0.0942 'International Tables Vol C Tables 4.2.6.8 and 6.1.1.4'
Cl Cl 0.1484 0.1585 'International Tables Vol C Tables 4.2.6.8 and 6.1.1.4'
Co Co 0.3494 0.9721 'International Tables Vol C Tables 4.2.6.8 and 6.1.1.4'
Ru Ru -1.2594 0.8363 'International Tables Vol C Tables 4.2.6.8 and 6.1.1.4'

loop_
_geom_angle_atom_site_label_1
_geom_angle_atom_site_label_2
_geom_angle_atom_site_label_3
_geom_angle
_geom_angle_site_symmetry_1
_geom_angle_site_symmetry_3
_geom_angle_publ_flag
N1 Ru1 C21 157.14(13) . . ?
N1 Ru1 C25 122.63(13) . . ?
C21 Ru1 C25 38.26(14) . . ?
N1 Ru1 C22 131.99(12) . . ?
C21 Ru1 C22 37.72(13) . . ?
C25 Ru1 C22 62.68(14) . . ?
N1 Ru1 C24 94.05(13) . . ?
C21 Ru1 C24 63.12(14) . . ?
C25 Ru1 C24 37.22(14) . . ?
C22 Ru1 C24 62.12(13) . . ?
N1 Ru1 C23 98.50(12) . . ?
C21 Ru1 C23 63.08(13) . . ?
C25 Ru1 C23 62.52(14) . . ?
C22 Ru1 C23 37.15(13) . . ?
C24 Ru1 C23 37.25(14) . . ?
N1 Ru1 P2 94.33(8) . . ?
C21 Ru1 P2 96.03(10) . . ?
C25 Ru1 P2 86.49(10) . . ?
C22 Ru1 P2 132.73(10) . . ?
C24 Ru1 P2 113.63(10) . . ?
C23 Ru1 P2 148.66(10) . . ?
N1 Ru1 P1 90.09(9) . . ?
C21 Ru1 P1 107.63(10) . . ?
C25 Ru1 P1 145.88(10) . . ?
C22 Ru1 P1 89.03(10) . . ?
C24 Ru1 P1 144.04(10) . . ?
C23 Ru1 P1 106.82(10) . . ?
P2 Ru1 P1 101.61(3) . . ?
C7 Co1 C6 102.64(19) . . ?
C7 Co1 C3 138.27(16) . . ?
C6 Co1 C3 99.34(16) . . ?
C7 Co1 C4 100.39(16) . . ?
C6 Co1 C4 97.62(16) . . ?
C3 Co1 C4 41.34(14) . . ?
C7 Co1 P3 108.80(13) . . ?
C6 Co1 P3 103.70(13) . . ?
C3 Co1 P3 99.71(11) . . ?
C4 Co1 P3 138.60(11) . . ?
C7 Co1 Co2 94.88(13) . . ?
C6 Co1 Co2 145.75(13) . . ?
C3 Co1 Co2 50.50(10) . . ?
C4 Co1 Co2 49.87(10) . . ?
P3 Co1 Co2 98.01(3) . . ?
C8 Co2 C9 102.44(18) . . ?
C8 Co2 C4 102.37(16) . . ?
C9 Co2 C4 103.34(16) . . ?
C8 Co2 C3 142.94(16) . . ?
C9 Co2 C3 96.30(15) . . ?
C4 Co2 C3 41.64(14) . . ?
C8 Co2 P4 104.18(13) . . ?
C9 Co2 P4 98.17(13) . . ?
C4 Co2 P4 141.06(11) . . ?
C3 Co2 P4 104.42(11) . . ?
C8 Co2 Co1 104.28(13) . . ?
C9 Co2 Co1 146.38(12) . . ?
C4 Co2 Co1 51.05(11) . . ?
C3 Co2 Co1 50.29(10) . . ?
P4 Co2 Co1 94.70(3) . . ?
C51 P1 C31 102.38(17) . . ?
C51 P1 C41 104.43(17) . . ?
C31 P1 C41 99.82(17) . . ?
C51 P1 Ru1 115.19(12) . . ?
C31 P1 Ru1 123.34(13) . . ?
C41 P1 Ru1 109.25(12) . . ?
C61 P2 C81 98.07(18) . . ?
C61 P2 C71 106.90(17) . . ?
C81 P2 C71 102.20(17) . . ?
C61 P2 Ru1 122.36(13) . . ?
C81 P2 Ru1 113.72(12) . . ?
C71 P2 Ru1 111.17(12) . . ?
C91 P3 C101 100.31(17) . . ?
C91 P3 C5 105.77(17) . . ?
C101 P3 C5 102.32(16) . . ?
C91 P3 Co1 118.01(12) . . ?
C101 P3 Co1 120.50(13) . . ?
C5 P3 Co1 108.06(12) . . ?
C121 P4 C111 102.96(17) . . ?
C121 P4 C5 105.79(16) . . ?
C111 P4 C5 101.63(17) . . ?
C121 P4 Co2 113.16(12) . . ?
C111 P4 Co2 122.36(12) . . ?
C5 P4 Co2 109.30(13) . . ?
C2 N1 Ru1 166.8(3) . . ?
N1 C2 C3 175.0(4) . . ?
C4 C3 C2 137.4(3) . . ?
C4 C3 Co1 70.2(2) . . ?
C2 C3 Co1 131.0(3) . . ?
C4 C3 Co2 68.5(2) . . ?
C2 C3 Co2 141.4(3) . . ?
Co1 C3 Co2 79.21(13) . . ?
C3 C4 C11 140.4(3) . . ?
C3 C4 Co2 69.8(2) . . ?
C11 C4 Co2 137.1(3) . . ?
C3 C4 Co1 68.5(2) . . ?
C11 C4 Co1 133.3(3) . . ?
Co2 C4 Co1 79.08(14) . . ?
P4 C5 P3 109.10(18) . . ?
O6 C6 Co1 173.1(4) . . ?
O7 C7 Co1 173.3(4) . . ?
O8 C8 Co2 177.2(4) . . ?
O9 C9 Co2 174.9(4) . . ?
C12 C11 C16 118.6(4) . . ?
C12 C11 C4 121.0(3) . . ?
C16 C11 C4 120.4(3) . . ?
C11 C12 C13 120.4(4) . . ?
C14 C13 C12 120.4(4) . . ?
C15 C14 C13 119.3(4) . . ?
C14 C15 C16 120.9(4) . . ?
C15 C16 C11 120.4(4) . . ?
C22 C21 C25 106.8(3) . . ?
C22 C21 Ru1 72.1(2) . . ?
C25 C21 Ru1 71.5(2) . . ?
C23 C22 C21 109.1(3) . . ?
C23 C22 Ru1 72.3(2) . . ?
C21 C22 Ru1 70.2(2) . . ?
C22 C23 C24 107.3(3) . . ?
C22 C23 Ru1 70.58(19) . . ?
C24 C23 Ru1 70.9(2) . . ?
C25 C24 C23 108.7(3) . . ?
C25 C24 Ru1 70.7(2) . . ?
C23 C24 Ru1 71.9(2) . . ?
C24 C25 C21 108.0(3) . . ?
C24 C25 Ru1 72.0(2) . . ?
C21 C25 Ru1 70.2(2) . . ?
C36 C31 C32 118.7(4) . . ?
C36 C31 P1 121.6(3) . . ?
C32 C31 P1 119.7(3) . . ?
C33 C32 C31 120.0(4) . . ?
C34 C33 C32 120.3(5) . . ?
C35 C34 C33 120.2(4) . . ?
C34 C35 C36 120.1(4) . . ?
C35 C36 C31 120.8(4) . . ?
C42 C41 C46 118.2(4) . . ?
C42 C41 P1 124.8(3) . . ?
C46 C41 P1 117.0(3) . . ?
C43 C42 C41 120.9(4) . . ?
C44 C43 C42 120.7(4) . . ?
C43 C44 C45 119.4(4) . . ?
C44 C45 C46 120.1(4) . . ?
C45 C46 C41 120.7(4) . . ?
C56 C51 C52 118.6(3) . . ?
C56 C51 P1 121.4(3) . . ?
C52 C51 P1 119.7(3) . . ?
C53 C52 C51 120.5(4) . . ?
C54 C53 C52 120.1(4) . . ?
C55 C54 C53 120.0(4) . . ?
C54 C55 C56 120.7(4) . . ?
C51 C56 C55 120.0(4) . . ?
C62 C61 C66 119.3(4) . . ?
C62 C61 P2 124.2(3) . . ?
C66 C61 P2 116.3(3) . . ?
C61 C62 C63 119.4(5) . . ?
C64 C63 C62 120.5(5) . . ?
C65 C64 C63 120.4(5) . . ?
C64 C65 C66 119.5(5) . . ?
C65 C66 C61 120.8(5) . . ?
C76 C71 C72 118.1(3) . . ?
C76 C71 P2 120.7(3) . . ?
C72 C71 P2 120.7(3) . . ?
C73 C72 C71 120.6(4) . . ?
C74 C73 C72 120.5(4) . . ?
C73 C74 C75 119.3(4) . . ?
C76 C75 C74 120.3(4) . . ?
C75 C76 C71 121.2(4) . . ?
C82 C81 C86 118.7(3) . . ?
C82 C81 P2 122.4(3) . . ?
C86 C81 P2 118.8(3) . . ?
C81 C82 C83 120.6(3) . . ?
C84 C83 C82 120.4(4) . . ?
C83 C84 C85 119.7(4) . . ?
C86 C85 C84 120.1(4) . . ?
C85 C86 C81 120.5(4) . . ?
C92 C91 C96 118.7(3) . . ?
C92 C91 P3 118.3(3) . . ?
C96 C91 P3 122.8(3) . . ?
C93 C92 C91 120.9(4) . . ?
C94 C93 C92 119.6(4) . . ?
C93 C94 C95 120.3(4) . . ?
C96 C95 C94 120.1(4) . . ?
C95 C96 C91 120.4(4) . . ?
C102 C101 C106 118.0(4) . . ?
C102 C101 P3 119.4(3) . . ?
C106 C101 P3 122.4(3) . . ?
C103 C102 C101 120.7(4) . . ?
C104 C103 C102 120.8(4) . . ?
C103 C104 C105 119.2(4) . . ?
C106 C105 C104 120.6(4) . . ?
C105 C106 C101 120.6(4) . . ?
C112 C111 C116 118.8(4) . . ?
C112 C111 P4 121.3(3) . . ?
C116 C111 P4 119.5(3) . . ?
C113 C112 C111 120.6(4) . . ?
C112 C113 C114 120.1(4) . . ?
C113 C114 C115 120.0(4) . . ?
C116 C115 C114 119.7(4) . . ?
C115 C116 C111 120.8(4) . . ?
C126 C121 C122 119.2(3) . . ?
C126 C121 P4 122.5(3) . . ?
C122 C121 P4 118.0(3) . . ?
C123 C122 C121 120.8(4) . . ?
C124 C123 C122 119.3(4) . . ?
C125 C124 C123 120.4(4) . . ?
C124 C125 C126 120.4(4) . . ?
C121 C126 C125 119.9(4) . . ?
F3 P5 F2 90.21(14) . . ?
F3 P5 F1 179.66(18) . . ?
F2 P5 F1 90.12(15) . . ?
F3 P5 F5 90.14(15) . . ?
F2 P5 F5 89.65(14) . . ?
F1 P5 F5 89.94(15) . . ?
F3 P5 F4 89.91(15) . . ?
F2 P5 F4 179.78(16) . . ?
F1 P5 F4 89.76(15) . . ?
F5 P5 F4 90.17(14) . . ?
F3 P5 F6 89.69(15) . . ?
F2 P5 F6 89.79(14) . . ?
F1 P5 F6 90.23(15) . . ?
F5 P5 F6 179.41(15) . . ?
F4 P5 F6 90.39(14) . . ?
Cl1 C131 Cl2 113.7(4) . . ?
Cl41 C132 Cl3 104.4(8) . . ?
Cl41 C132 Cl42 39.7(5) . . ?
Cl3 C132 Cl42 116.6(8) . . ?
Cl61 C133 Cl52 148.4(14) . . ?
Cl61 C133 Cl62 37.5(6) . . ?
Cl52 C133 Cl62 126.5(10) . . ?
Cl61 C133 Cl51 116.1(9) . . ?
Cl52 C133 Cl51 44.9(6) . . ?
Cl62 C133 Cl51 83.0(8) . . ?
C133 Cl61 Cl61 148.7(12) . 2_685 ?

loop_
_geom_bond_atom_site_label_1
_geom_bond_atom_site_label_2
_geom_bond_distance
_geom_bond_site_symmetry_2
_geom_bond_publ_flag
Ru1 N1 2.036(3) . ?
Ru1 C21 2.193(3) . ?
Ru1 C25 2.210(4) . ?
Ru1 C22 2.218(3) . ?
Ru1 C24 2.227(3) . ?
Ru1 C23 2.240(3) . ?
Ru1 P2 2.3343(9) . ?
Ru1 P1 2.3420(9) . ?
Co1 C7 1.788(4) . ?
Co1 C6 1.790(4) . ?
Co1 C3 1.946(3) . ?
Co1 C4 1.968(4) . ?
Co1 P3 2.2719(10) . ?
Co1 Co2 2.4846(7) . ?
Co2 C8 1.796(4) . ?
Co2 C9 1.797(4) . ?
Co2 C4 1.935(4) . ?
Co2 C3 1.952(3) . ?
Co2 P4 2.2228(11) . ?
P1 C51 1.834(4) . ?
P1 C31 1.835(4) . ?
P1 C41 1.836(4) . ?
P2 C61 1.834(4) . ?
P2 C81 1.838(4) . ?
P2 C71 1.843(4) . ?
P3 C91 1.833(4) . ?
P3 C101 1.839(4) . ?
P3 C5 1.848(4) . ?
P4 C121 1.823(4) . ?
P4 C111 1.830(4) . ?
P4 C5 1.839(4) . ?
N1 C2 1.162(4) . ?
C2 C3 1.393(5) . ?
C3 C4 1.382(5) . ?
C4 C11 1.460(5) . ?
C6 O6 1.144(5) . ?
C7 O7 1.141(5) . ?
C8 O8 1.145(5) . ?
C9 O9 1.139(5) . ?
C11 C12 1.391(5) . ?
C11 C16 1.397(5) . ?
C12 C13 1.399(6) . ?
C13 C14 1.383(7) . ?
C14 C15 1.378(6) . ?
C15 C16 1.388(6) . ?
C21 C22 1.426(5) . ?
C21 C25 1.443(5) . ?
C22 C23 1.421(5) . ?
C23 C24 1.427(5) . ?
C24 C25 1.416(5) . ?
C31 C36 1.395(6) . ?
C31 C32 1.407(6) . ?
C32 C33 1.395(6) . ?
C33 C34 1.389(7) . ?
C34 C35 1.374(7) . ?
C35 C36 1.394(6) . ?
C41 C42 1.397(5) . ?
C41 C46 1.404(5) . ?
C42 C43 1.388(6) . ?
C43 C44 1.386(6) . ?
C44 C45 1.391(7) . ?
C45 C46 1.397(6) . ?
C51 C56 1.397(5) . ?
C51 C52 1.403(5) . ?
C52 C53 1.395(5) . ?
C53 C54 1.382(6) . ?
C54 C55 1.377(6) . ?
C55 C56 1.400(6) . ?
C61 C62 1.392(6) . ?
C61 C66 1.407(6) . ?
C62 C63 1.402(7) . ?
C63 C64 1.393(9) . ?
C64 C65 1.378(9) . ?
C65 C66 1.393(7) . ?
C71 C76 1.393(5) . ?
C71 C72 1.404(5) . ?
C72 C73 1.396(6) . ?
C73 C74 1.383(6) . ?
C74 C75 1.395(6) . ?
C75 C76 1.388(6) . ?
C81 C82 1.392(5) . ?
C81 C86 1.404(5) . ?
C82 C83 1.395(5) . ?
C83 C84 1.380(6) . ?
C84 C85 1.395(6) . ?
C85 C86 1.391(6) . ?
C91 C92 1.396(5) . ?
C91 C96 1.401(5) . ?
C92 C93 1.390(5) . ?
C93 C94 1.385(6) . ?
C94 C95 1.389(6) . ?
C95 C96 1.386(6) . ?
C101 C102 1.401(5) . ?
C101 C106 1.401(5) . ?
C102 C103 1.390(6) . ?
C103 C104 1.377(7) . ?
C104 C105 1.389(6) . ?
C105 C106 1.389(6) . ?
C111 C112 1.395(5) . ?
C111 C116 1.402(5) . ?
C112 C113 1.386(6) . ?
C113 C114 1.392(7) . ?
C114 C115 1.394(7) . ?
C115 C116 1.386(6) . ?
C121 C126 1.389(5) . ?
C121 C122 1.397(5) . ?
C122 C123 1.391(6) . ?
C123 C124 1.385(6) . ?
C124 C125 1.383(6) . ?
C125 C126 1.393(5) . ?
P5 F3 1.595(3) . ?
P5 F2 1.605(3) . ?
P5 F1 1.606(3) . ?
P5 F5 1.606(2) . ?
P5 F4 1.607(3) . ?
P5 F6 1.608(3) . ?
C131 Cl1 1.746(6) . ?
C131 Cl2 1.755(6) . ?
C132 Cl41 1.642(16) . ?
C132 Cl3 1.724(13) . ?
C132 Cl42 1.763(14) . ?
C133 Cl61 1.625(9) . ?
C133 Cl52 1.679(9) . ?
C133 Cl62 1.713(9) . ?
C133 Cl51 1.733(9) . ?
Cl61 Cl61 2.21(2) 2_685 ?
